data_4025554
loop_
_publ_author_name
'Renata Riva'
'Luca Banfi'
'Andrea Basso'
'Valentina Cerulli'
'Giuseppe Guanti'
'Marcella Pani'

_publ_contact_author 'Renata Riva'
_publ_contact_author_email riva@chimica.unige.it
_publ_section_title
;
 A Highly Convergent Synthesis of Tricyclic N-Heterocycles Coupling an Ugi
 Reaction with a Tandem SN2'-Heck Double Cyclization
;
_journal_name_full 'Journal of Organic Chemistry'
_journal_page_first 5134
_journal_page_last 5143
_journal_paper_doi 10.1021/jo100859y
_journal_volume 75
_journal_year 2010
_chemical_formula_moiety 'C24 H26 N2 O2'
_chemical_formula_sum 'C24 H26 N2 O2'
_chemical_formula_weight 374.47
_chemical_name_systematic
;
6-(N-benzyl-Npropanoyl)amino-13-methylene-5-oxo
-2,3,5,6,12,13-hexahydro-1H-benzo[d]pyrrolo[1,2-a]azepine
;
_chemical_temperature_decomposition_gt 433.1
_chemical_temperature_decomposition_lt 435.9
_space_group_IT_number 14
_symmetry_cell_setting monoclinic
_symmetry_space_group_name_Hall '-P 2yn'
_symmetry_space_group_name_H-M 'P 1 21/n 1'
_atom_sites_solution_hydrogens geom
_atom_sites_solution_primary direct
_atom_sites_solution_secondary difmap
_audit_creation_method SHELXL-97
_cell_angle_alpha 90.00
_cell_angle_beta 93.38(1)
_cell_angle_gamma 90.00
_cell_formula_units_Z 4
_cell_length_a 9.641(1)
_cell_length_b 16.342(3)
_cell_length_c 12.793(1)
_cell_measurement_reflns_used 25
_cell_measurement_temperature 295(2)
_cell_measurement_theta_max 17.31
_cell_measurement_theta_min 15.13
_cell_volume 2012.1(5)
_computing_cell_refinement 'MACH3 software'
_computing_data_collection 'MACH3 software'
_computing_data_reduction 'local software'
_computing_molecular_graphics 'ORTEP-III for windows'
_computing_publication_material 'SHELXL-97 (Sheldrick, 1997)'
_computing_structure_refinement 'SHELXL-97 (Sheldrick, 1997)'
_computing_structure_solution 'sir2004 (J. Appl. Cryst. 38, 2005, 381-388)'
_diffrn_ambient_temperature 295(2)
_diffrn_measured_fraction_theta_full 1.000
_diffrn_measured_fraction_theta_max 1.000
_diffrn_radiation_monochromator graphite
_diffrn_radiation_source 'fine-focus sealed tube'
_diffrn_radiation_type MoK\a
_diffrn_radiation_wavelength 0.71073
_diffrn_reflns_av_R_equivalents 0.0297
_diffrn_reflns_av_sigmaI/netI 0.0803
_diffrn_reflns_limit_h_max 12
_diffrn_reflns_limit_h_min 0
_diffrn_reflns_limit_k_max 21
_diffrn_reflns_limit_k_min 0
_diffrn_reflns_limit_l_max 16
_diffrn_reflns_limit_l_min -16
_diffrn_reflns_number 5015
_diffrn_reflns_theta_full 28.00
_diffrn_reflns_theta_max 28.38
_diffrn_reflns_theta_min 2.02
_diffrn_standards_decay_% 0
_diffrn_standards_interval_time 180
_diffrn_standards_number 2
_exptl_absorpt_coefficient_mu 0.079
_exptl_absorpt_correction_T_max 0.9980
_exptl_absorpt_correction_T_min 0.8741
_exptl_absorpt_correction_type psi-scan
_exptl_absorpt_process_details '(North, Phillips & Mathews)'
_exptl_crystal_colour white
_exptl_crystal_density_diffrn 1.236
_exptl_crystal_density_method 'not measured'
_exptl_crystal_description 'irregular prism'
_exptl_crystal_F_000 800
_exptl_crystal_preparation 'crystallized from dichloromethane/isopropylether'
_exptl_crystal_size_max 0.40
_exptl_crystal_size_mid 0.40
_exptl_crystal_size_min 0.25
_refine_diff_density_max 0.183
_refine_diff_density_min -0.140
_refine_diff_density_rms 0.032
_refine_ls_extinction_coef 0.0096(11)
_refine_ls_extinction_expression Fc^*^=kFc[1+0.001xFc^2^\l^3^/sin(2\q)]^-1/4^
_refine_ls_extinction_method SHELXL
_refine_ls_goodness_of_fit_ref 0.914
_refine_ls_hydrogen_treatment mixed
_refine_ls_matrix_type full
_refine_ls_number_parameters 326
_refine_ls_number_reflns 4813
_refine_ls_number_restraints 0
_refine_ls_restrained_S_all 0.914
_refine_ls_R_factor_all 0.1685
_refine_ls_R_factor_gt 0.0623
_refine_ls_shift/su_max 0.002
_refine_ls_shift/su_mean 0.000
_refine_ls_structure_factor_coef Fsqd
_refine_ls_weighting_details 'calc w=1/[\s^2^(Fo^2^)+(0.0548P)^2^+0.0000P] where P=(Fo^2^+2Fc^2^)/3'
_refine_ls_weighting_scheme calc
_refine_ls_wR_factor_gt 0.1109
_refine_ls_wR_factor_ref 0.1341
_reflns_number_gt 2072
_reflns_number_total 4813
_reflns_threshold_expression >2sigma(I)
_cod_data_source_file jo100859y_si_003.cif
_cod_data_source_block trans-4a
_cod_depositor_comments
;
The following automatic conversions were performed:
data name '_publ_contact_email' replaced with
'_publ_contact_author_email' as specified in the replacement file
'/home/antanas/src/cod-tools/trunk/data/replacement-values/replacement_tags.lst'.

Automatic conversion script
Id: cif_correct_tags 4998 2017-03-02 13:24:31Z antanas 
;
_cod_original_sg_symbol_H-M 'P 21/n'
_cod_database_code 4025554

loop_
_symmetry_equiv_pos_as_xyz
'x, y, z'
'-x+1/2, y+1/2, -z+1/2'
'-x, -y, -z'
'x-1/2, -y-1/2, z-1/2'

loop_
_atom_site_label
_atom_site_type_symbol
_atom_site_fract_x
_atom_site_fract_y
_atom_site_fract_z
_atom_site_U_iso_or_equiv
_atom_site_adp_type
_atom_site_occupancy
_atom_site_symmetry_multiplicity
_atom_site_calc_flag
_atom_site_refinement_flags
_atom_site_disorder_assembly
_atom_site_disorder_group
C1 C 0.3178(3) 0.43004(19) -0.1982(2) 0.0846(9) Uani 1 1 d . . .
H1A H 0.4107 0.4189 -0.2197 0.107(11) Uiso 1 1 calc R . .
H1B H 0.3164 0.4841 -0.1670 0.113(11) Uiso 1 1 calc R . .
C2 C 0.2127(3) 0.4242(2) -0.2905(2) 0.1055(11) Uani 1 1 d . . .
H2A H 0.1308 0.4565 -0.2782 0.154(10) Uiso 1 1 calc R . .
H2B H 0.2524 0.4439 -0.3538 0.154(10) Uiso 1 1 calc R . .
C3 C 0.1766(4) 0.3358(2) -0.3004(2) 0.0828(9) Uani 1 1 d . . .
N4 N 0.20796(19) 0.30420(12) -0.19344(13) 0.0596(5) Uani 1 1 d . . .
C5 C 0.1668(2) 0.22815(17) -0.16994(17) 0.0621(7) Uani 1 1 d . . .
C6 C 0.2200(2) 0.19247(15) -0.06361(17) 0.0548(6) Uani 1 1 d . . .
C7 C 0.3764(2) 0.18599(13) -0.06397(15) 0.0501(6) Uani 1 1 d . . .
C8 C 0.4399(3) 0.10993(17) -0.07194(19) 0.0672(7) Uani 1 1 d . . .
C9 C 0.5808(3) 0.1034(2) -0.08264(19) 0.0740(8) Uani 1 1 d . . .
C10 C 0.6612(3) 0.17219(19) -0.08465(19) 0.0685(7) Uani 1 1 d . . .
C11 C 0.6007(2) 0.24800(17) -0.07453(16) 0.0560(6) Uani 1 1 d . . .
C12 C 0.4591(2) 0.25666(13) -0.06372(14) 0.0452(5) Uani 1 1 d . . .
C13 C 0.3971(2) 0.33783(13) -0.04885(16) 0.0482(5) Uani 1 1 d . . .
C14 C 0.2738(2) 0.36609(14) -0.12170(18) 0.0551(6) Uani 1 1 d . . .
O15 O 0.1067(2) 0.18334(12) -0.23591(13) 0.0922(6) Uani 1 1 d . . .
N16 N 0.17796(18) 0.23560(11) 0.03012(13) 0.0508(5) Uani 1 1 d . . .
C17 C 0.0517(2) 0.27320(16) 0.02573(18) 0.0617(7) Uani 1 1 d . . .
C18 C 0.0096(3) 0.31489(19) 0.1242(2) 0.0791(8) Uani 1 1 d . . .
H18A H -0.0164 0.2736 0.1739 0.127(12) Uiso 1 1 calc R . .
H18B H 0.0887 0.3446 0.1554 0.105(10) Uiso 1 1 calc R . .
C19 C -0.1087(3) 0.3728(2) 0.1046(3) 0.1165(12) Uani 1 1 d . . .
H19A H -0.1869 0.3439 0.0728 0.145(8) Uiso 1 1 calc R . .
H19B H -0.0817 0.4156 0.0587 0.145(8) Uiso 1 1 calc R . .
H19C H -0.1336 0.3960 0.1698 0.145(8) Uiso 1 1 calc R . .
O20 O -0.02449(17) 0.27525(12) -0.05601(13) 0.0834(6) Uani 1 1 d . . .
C21 C 0.2528(3) 0.21262(16) 0.13050(18) 0.0541(6) Uani 1 1 d . . .
C22 C 0.2190(2) 0.12873(13) 0.16965(16) 0.0494(5) Uani 1 1 d . . .
C23 C 0.1126(3) 0.08027(16) 0.12316(19) 0.0612(7) Uani 1 1 d . . .
C24 C 0.0875(3) 0.00282(17) 0.1619(2) 0.0749(8) Uani 1 1 d . . .
H24 H 0.0177 -0.0294 0.1301 0.099(10) Uiso 1 1 calc R . .
C25 C 0.1651(4) -0.0265(2) 0.2469(3) 0.0869(10) Uani 1 1 d . . .
C26 C 0.2687(4) 0.0210(2) 0.2961(2) 0.0883(10) Uani 1 1 d . . .
C27 C 0.2968(3) 0.09819(18) 0.25755(19) 0.0672(7) Uani 1 1 d . . .
C28 C 0.4531(3) 0.38782(18) 0.0253(2) 0.0681(7) Uani 1 1 d . . .
H3A H 0.085(3) 0.3227(15) -0.325(2) 0.092(9) Uiso 1 1 d . . .
H3B H 0.238(4) 0.3026(18) -0.351(3) 0.132(12) Uiso 1 1 d . . .
H6 H 0.1858(19) 0.1381(12) -0.0651(15) 0.054(6) Uiso 1 1 d . . .
H8 H 0.380(3) 0.0657(16) -0.0709(19) 0.084(9) Uiso 1 1 d . . .
H9 H 0.623(2) 0.0483(16) -0.0862(18) 0.093(9) Uiso 1 1 d . . .
H10 H 0.765(3) 0.1686(14) -0.0916(19) 0.091(9) Uiso 1 1 d . . .
H11 H 0.656(2) 0.2954(12) -0.0774(15) 0.048(6) Uiso 1 1 d . . .
H14 H 0.200(2) 0.3872(14) -0.0820(18) 0.077(8) Uiso 1 1 d . . .
H21A H 0.238(2) 0.2538(13) 0.1831(17) 0.060(7) Uiso 1 1 d . . .
H21B H 0.351(2) 0.2164(12) 0.1232(16) 0.064(7) Uiso 1 1 d . . .
H23 H 0.0534(19) 0.1010(12) 0.0610(16) 0.053(6) Uiso 1 1 d . . .
H25 H 0.153(3) -0.0828(19) 0.279(2) 0.113(10) Uiso 1 1 d . . .
H26 H 0.325(3) 0.0060(16) 0.361(2) 0.107(10) Uiso 1 1 d . . .
H27 H 0.366(2) 0.1332(15) 0.2901(18) 0.076(8) Uiso 1 1 d . . .
H28A H 0.538(3) 0.3684(15) 0.077(2) 0.095(9) Uiso 1 1 d . . .
H28B H 0.410(2) 0.4401(15) 0.0342(18) 0.078(8) Uiso 1 1 d . . .

loop_
_atom_site_aniso_label
_atom_site_aniso_U_11
_atom_site_aniso_U_22
_atom_site_aniso_U_33
_atom_site_aniso_U_23
_atom_site_aniso_U_13
_atom_site_aniso_U_12
C1 0.089(2) 0.081(2) 0.083(2) 0.0326(17) 0.0034(17) -0.0057(16)
C2 0.105(2) 0.119(3) 0.091(2) 0.049(2) -0.008(2) 0.002(2)
C3 0.073(2) 0.129(3) 0.0457(16) 0.0237(17) -0.0026(15) 0.003(2)
N4 0.0586(12) 0.0841(15) 0.0355(10) 0.0077(10) -0.0027(9) -0.0114(11)
C5 0.0583(15) 0.0858(19) 0.0417(13) -0.0033(13) -0.0020(11) -0.0216(14)
C6 0.0635(16) 0.0566(15) 0.0442(13) -0.0043(11) 0.0020(11) -0.0270(12)
C7 0.0603(15) 0.0535(15) 0.0367(12) -0.0044(10) 0.0044(10) -0.0107(12)
C8 0.091(2) 0.0546(18) 0.0570(16) -0.0074(13) 0.0102(14) -0.0089(17)
C9 0.097(2) 0.069(2) 0.0578(16) -0.0054(14) 0.0144(15) 0.0182(19)
C10 0.0669(19) 0.085(2) 0.0547(16) -0.0076(14) 0.0103(13) 0.0122(17)
C11 0.0551(15) 0.0687(18) 0.0443(13) -0.0025(12) 0.0047(11) -0.0106(14)
C12 0.0530(13) 0.0509(14) 0.0315(11) -0.0013(10) 0.0022(9) -0.0082(11)
C13 0.0546(13) 0.0490(13) 0.0415(12) 0.0011(11) 0.0086(10) -0.0092(11)
C14 0.0534(14) 0.0593(15) 0.0533(14) 0.0039(12) 0.0089(12) -0.0038(12)
O15 0.1016(14) 0.1215(16) 0.0516(10) -0.0167(11) -0.0120(10) -0.0442(12)
N16 0.0496(11) 0.0637(12) 0.0391(10) 0.0036(9) 0.0023(8) -0.0128(9)
C17 0.0532(15) 0.0809(18) 0.0509(14) 0.0122(13) 0.0015(12) -0.0153(13)
C18 0.0689(19) 0.104(2) 0.0654(17) -0.0037(17) 0.0094(15) 0.0017(17)
C19 0.097(2) 0.148(3) 0.104(3) -0.027(2) -0.0006(19) 0.028(2)
O20 0.0554(10) 0.1386(17) 0.0552(11) 0.0096(11) -0.0043(8) -0.0032(10)
C21 0.0517(16) 0.0688(17) 0.0412(13) 0.0029(12) -0.0026(11) -0.0109(13)
C22 0.0519(13) 0.0581(14) 0.0395(12) -0.0010(11) 0.0137(10) 0.0004(12)
C23 0.0639(16) 0.0692(17) 0.0516(15) 0.0031(13) 0.0133(13) -0.0137(14)
C24 0.085(2) 0.0659(18) 0.0769(19) -0.0075(16) 0.0344(17) -0.0126(16)
C25 0.120(3) 0.063(2) 0.083(2) 0.0091(18) 0.045(2) 0.013(2)
C26 0.115(3) 0.085(2) 0.0659(19) 0.0166(18) 0.0150(19) 0.031(2)
C27 0.0744(19) 0.074(2) 0.0538(16) 0.0028(15) 0.0068(14) 0.0087(16)
C28 0.084(2) 0.0569(18) 0.0629(16) -0.0110(14) 0.0015(15) -0.0088(16)

loop_
_atom_type_symbol
_atom_type_description
_atom_type_scat_dispersion_real
_atom_type_scat_dispersion_imag
_atom_type_scat_source
C C 0.0033 0.0016 'International Tables Vol C Tables 4.2.6.8 and 6.1.1.4'
H H 0.0000 0.0000 'International Tables Vol C Tables 4.2.6.8 and 6.1.1.4'
N N 0.0061 0.0033 'International Tables Vol C Tables 4.2.6.8 and 6.1.1.4'
O O 0.0106 0.0060 'International Tables Vol C Tables 4.2.6.8 and 6.1.1.4'

loop_
_geom_angle_atom_site_label_1
_geom_angle_atom_site_label_2
_geom_angle_atom_site_label_3
_geom_angle
_geom_angle_site_symmetry_1
_geom_angle_site_symmetry_3
_geom_angle_publ_flag
C14 C1 C2 105.2(2) . . ?
C14 C1 H1A 110.7 . . ?
C2 C1 H1A 110.7 . . ?
C14 C1 H1B 110.7 . . ?
C2 C1 H1B 110.7 . . ?
H1A C1 H1B 108.8 . . ?
C3 C2 C1 105.7(3) . . ?
C3 C2 H2A 110.6 . . ?
C1 C2 H2A 110.6 . . ?
C3 C2 H2B 110.6 . . ?
C1 C2 H2B 110.6 . . ?
H2A C2 H2B 108.7 . . ?
N4 C3 C2 103.1(3) . . ?
N4 C3 H3A 111.2(16) . . ?
C2 C3 H3A 117.3(16) . . ?
N4 C3 H3B 106.9(17) . . ?
C2 C3 H3B 114.5(17) . . ?
H3A C3 H3B 104(2) . . ?
C5 N4 C3 118.9(2) . . ?
C5 N4 C14 127.84(18) . . ?
C3 N4 C14 113.0(2) . . ?
O15 C5 N4 121.9(2) . . ?
O15 C5 C6 119.8(2) . . ?
N4 C5 C6 117.40(19) . . ?
N16 C6 C7 111.07(17) . . ?
N16 C6 C5 116.5(2) . . ?
C7 C6 C5 107.71(18) . . ?
N16 C6 H6 110.7(12) . . ?
C7 C6 H6 106.3(12) . . ?
C5 C6 H6 103.9(12) . . ?
C8 C7 C12 118.8(2) . . ?
C8 C7 C6 120.4(2) . . ?
C12 C7 C6 120.6(2) . . ?
C9 C8 C7 121.1(3) . . ?
C9 C8 H8 124.1(15) . . ?
C7 C8 H8 114.8(15) . . ?
C10 C9 C8 120.1(3) . . ?
C10 C9 H9 120.9(14) . . ?
C8 C9 H9 118.9(14) . . ?
C9 C10 C11 119.6(3) . . ?
C9 C10 H10 121.2(14) . . ?
C11 C10 H10 119.1(14) . . ?
C10 C11 C12 121.7(3) . . ?
C10 C11 H11 119.4(12) . . ?
C12 C11 H11 118.9(12) . . ?
C11 C12 C7 118.6(2) . . ?
C11 C12 C13 120.9(2) . . ?
C7 C12 C13 120.45(19) . . ?
C28 C13 C12 119.4(2) . . ?
C28 C13 C14 120.7(2) . . ?
C12 C13 C14 119.85(18) . . ?
N4 C14 C1 101.4(2) . . ?
N4 C14 C13 117.22(19) . . ?
C1 C14 C13 111.34(19) . . ?
N4 C14 H14 105.6(13) . . ?
C1 C14 H14 109.8(14) . . ?
C13 C14 H14 110.9(14) . . ?
C17 N16 C6 118.16(18) . . ?
C17 N16 C21 122.53(19) . . ?
C6 N16 C21 116.22(19) . . ?
O20 C17 N16 122.0(2) . . ?
O20 C17 C18 121.1(2) . . ?
N16 C17 C18 116.9(2) . . ?
C19 C18 C17 112.7(2) . . ?
C19 C18 H18A 109.0 . . ?
C17 C18 H18A 109.0 . . ?
C19 C18 H18B 109.0 . . ?
C17 C18 H18B 109.0 . . ?
H18A C18 H18B 107.8 . . ?
C18 C19 H19A 109.5 . . ?
C18 C19 H19B 109.5 . . ?
H19A C19 H19B 109.5 . . ?
C18 C19 H19C 109.5 . . ?
H19A C19 H19C 109.5 . . ?
H19B C19 H19C 109.5 . . ?
N16 C21 C22 114.57(18) . . ?
N16 C21 H21A 110.1(12) . . ?
C22 C21 H21A 111.2(12) . . ?
N16 C21 H21B 109.4(13) . . ?
C22 C21 H21B 109.0(12) . . ?
H21A C21 H21B 101.8(17) . . ?
C23 C22 C27 118.8(2) . . ?
C23 C22 C21 122.9(2) . . ?
C27 C22 C21 118.3(2) . . ?
C24 C23 C22 120.2(3) . . ?
C24 C23 H23 119.1(11) . . ?
C22 C23 H23 120.7(11) . . ?
C25 C24 C23 120.3(3) . . ?
C25 C24 H24 119.8 . . ?
C23 C24 H24 119.8 . . ?
C24 C25 C26 120.6(3) . . ?
C24 C25 H25 124.4(16) . . ?
C26 C25 H25 115.0(16) . . ?
C25 C26 C27 119.9(3) . . ?
C25 C26 H26 125.7(16) . . ?
C27 C26 H26 114.3(16) . . ?
C26 C27 C22 120.0(3) . . ?
C26 C27 H27 122.4(15) . . ?
C22 C27 H27 117.5(15) . . ?
C13 C28 H28A 121.3(13) . . ?
C13 C28 H28B 117.8(14) . . ?
H28A C28 H28B 120.7(19) . . ?

loop_
_geom_bond_atom_site_label_1
_geom_bond_atom_site_label_2
_geom_bond_distance
_geom_bond_site_symmetry_2
_geom_bond_publ_flag
C1 C14 1.509(3) . ?
C1 C2 1.513(4) . ?
C1 H1A 0.9700 . ?
C1 H1B 0.9700 . ?
C2 C3 1.489(4) . ?
C2 H2A 0.9700 . ?
C2 H2B 0.9700 . ?
C3 N4 1.478(3) . ?
C3 H3A 0.94(3) . ?
C3 H3B 1.05(3) . ?
N4 C5 1.344(3) . ?
N4 C14 1.483(3) . ?
C5 O15 1.236(3) . ?
C5 C6 1.540(3) . ?
C6 N16 1.468(3) . ?
C6 C7 1.512(3) . ?
C6 H6 0.948(19) . ?
C7 C8 1.392(3) . ?
C7 C12 1.403(3) . ?
C8 C9 1.377(4) . ?
C8 H8 0.93(2) . ?
C9 C10 1.366(4) . ?
C9 H9 0.99(3) . ?
C10 C11 1.378(3) . ?
C10 H10 1.01(3) . ?
C11 C12 1.388(3) . ?
C11 H11 0.943(19) . ?
C12 C13 1.472(3) . ?
C13 C28 1.341(3) . ?
C13 C14 1.538(3) . ?
C14 H14 0.96(2) . ?
N16 C17 1.362(3) . ?
N16 C21 1.484(3) . ?
C17 O20 1.242(2) . ?
C17 C18 1.509(3) . ?
C18 C19 1.491(4) . ?
C18 H18A 0.9700 . ?
C18 H18B 0.9700 . ?
C19 H19A 0.9600 . ?
C19 H19B 0.9600 . ?
C19 H19C 0.9600 . ?
C21 C22 1.502(3) . ?
C21 H21A 0.97(2) . ?
C21 H21B 0.96(2) . ?
C22 C23 1.400(3) . ?
C22 C27 1.406(3) . ?
C23 C24 1.386(3) . ?
C23 H23 1.009(19) . ?
C24 C25 1.369(4) . ?
C24 H24 0.9300 . ?
C25 C26 1.387(4) . ?
C25 H25 1.01(3) . ?
C26 C27 1.387(4) . ?
C26 H26 1.00(3) . ?
C27 H27 0.95(2) . ?
C28 H28A 1.07(3) . ?
C28 H28B 0.96(2) . ?
